data_4517534
loop_
_publ_author_name
'Bismuto, Alessandro'
'Delcaillau, Tristan'
'M\"uller, Patrick'
'Morandi, Bill'

_publ_section_title
;
 Nickel-Catalyzed Amination of Aryl Thioethers: A Combined Synthetic and
 Mechanistic Study
;
_journal_name_full 'ACS Catalysis'
_journal_page_first 4630
_journal_page_last 4639
_journal_paper_doi 10.1021/acscatal.0c00393
_journal_year 2020
_chemical_formula_moiety 'C14 H19 N'
_chemical_formula_sum 'C14 H19 N'
_chemical_formula_weight 201.30
_space_group_crystal_system monoclinic
_space_group_IT_number 14
_space_group_name_Hall '-P 2ybc'
_space_group_name_H-M_alt 'P 1 21/c 1'
_atom_sites_solution_hydrogens mixed
_atom_sites_solution_primary dual
_audit_creation_date 2019-08-27
_audit_creation_method
;
Olex2 1.2
(compiled 2018.05.29 svn.r3508 for OlexSys, GUI svn.r5506)
;
_cell_angle_alpha 90
_cell_angle_beta 97.6170(10)
_cell_angle_gamma 90
_cell_formula_units_Z 4
_cell_length_a 10.62050(10)
_cell_length_b 8.92000(10)
_cell_length_c 11.97610(10)
_cell_measurement_reflns_used 15267
_cell_measurement_temperature 100.0(1)
_cell_measurement_theta_max 79.1480
_cell_measurement_theta_min 4.2060
_cell_volume 1124.543(19)
_computing_cell_refinement 'CrysAlisPro 1.171.40.42a (Rigaku OD, 2019)'
_computing_data_collection 'CrysAlisPro 1.171.40.42a (Rigaku OD, 2019)'
_computing_data_reduction 'CrysAlisPro 1.171.40.42a (Rigaku OD, 2019)'
_computing_molecular_graphics 'Olex2 (Dolomanov et al., 2009)'
_computing_publication_material 'Olex2 (Dolomanov et al., 2009)'
_computing_structure_refinement 'XL (Sheldrick, 2008)'
_computing_structure_solution 'XT (Sheldrick, 2015)'
_diffrn_ambient_environment N~2~
_diffrn_ambient_temperature 100.0(1)
_diffrn_detector 'CCD plate'
_diffrn_detector_area_resol_mean 5.8140
_diffrn_detector_type 'Pilatus 300K'
_diffrn_measured_fraction_theta_full 1.000
_diffrn_measured_fraction_theta_max 0.993
_diffrn_measurement_details
;
List of Runs (angles in degrees, time in seconds):

  # Type    Start    End  Width  t~exp~   \w     \q     \k     \f   Frames
--------------------------------------------------------------------------
  1  \w     39.00  64.00   0.50    0.33    --   49.37  38.00  30.00   50
  2  \w     67.00 106.00   0.50    0.33    --   49.37  38.00  30.00   78
  3  \w     84.00 109.00   0.50    0.33    --   49.37  62.00 -22.62   50
  4  \w     83.00 110.00   0.50    0.33    --   54.00  80.00 -98.28   54
  5  \w     64.00 128.00   0.50    1.02    --   82.00  65.00 -50.28  128
  6  \w    103.00 145.00   0.50    1.02    --   90.00  83.00  -2.96   84
  7  \w    133.00 173.00   0.50    1.02    --  110.00  77.00  30.00   80
  8  \w    143.00 171.00   0.50    1.02    --  110.00  77.00   0.00   56
  9  \w    132.00 158.00   0.50    1.02    --  110.00  79.00  71.00   52
 10  \w    137.00 178.00   0.50    1.02    --  110.00  57.00 120.00   82
 11  \w    104.00 130.00   0.50    0.33    --   74.00  78.00 163.07   52
 12  \w     94.00 172.00   0.50    1.02    --  110.00  57.00  90.00  156
 13  \w    103.00 171.00   0.50    1.02    --  110.00 125.00 150.00  136
 14  \w     94.00 126.00   0.50    1.02    --  110.00  57.00 150.00   64
 15  \w     96.00 122.00   0.50    1.02    --  110.00  57.00 120.00   52
 16  \w     86.00 137.00   0.50    1.02    --  110.00  77.00 150.00  102
 17  \w     86.00 115.00   0.50    1.02    --  110.00  79.00  71.00   58
 18  \w     87.00 114.00   0.50    1.02    --  110.00  77.00  30.00   54
 19  \w     86.00 167.00   0.50    1.02    --  110.00  77.00 -30.00  162
 20  \w     98.00 124.00   0.50    1.02    --  110.00  57.00-150.00   52
 21  \w     95.00 141.00   0.50    1.02    --  110.00  57.00-120.00   92
 22  \w     99.00 173.00   0.50    1.02    --  110.00  38.00-150.00  148
 23  \w     95.00 130.00   0.50    1.02    --  110.00  57.00 -60.00   70
 24  \w     86.00 171.00   0.50    1.02    --  110.00  77.00 -60.00  170
 25  \w     89.00 162.00   0.50    1.02    --  110.00  77.00-120.00  146
 26  \w     96.00 177.00   0.50    1.02    --  110.00  57.00 -90.00  162
 27  \w     87.00 113.00   0.50    1.02    --  110.00  77.00-180.00   52
 28  \w     52.00  78.00   0.50    0.33    --   74.00  74.00 -77.06   52
 29  \w     50.00  79.00   0.50    0.33    --   74.00  78.00 -45.15   58
 30  \w     50.00  75.00   0.50    0.33    --   74.00  78.00-108.71   50
 31  \w     38.00  92.00   0.50    0.33    --   49.37  38.00-150.00  108
 32  \w     35.00  76.00   0.50    0.33    --   49.37  57.00-120.00   82
 33  \w     39.00 106.00   0.50    0.33    --   49.37  38.00 -60.00  134
 34  \w     65.00  98.00   0.50    1.02    --   90.00  83.00  -2.96   66
 35  \w     70.00 160.00   0.50    1.02    --   94.00  78.00  41.84  180
 36  \w     90.00 132.00   0.50    1.02    --  110.00  77.00   0.00   84
 37  \w     67.00 115.00   0.50    0.33    --   54.00  82.00  32.81   96
 38  \w     59.00  97.00   0.50    0.33    --   49.37  19.00 120.00   76
 39  \w     61.00  94.00   0.50    1.02    --   82.00  71.00 142.33   66
 40  \w     51.00  80.00   0.50    0.33    --   74.00  78.00 163.07   58
 41  \w     37.00  95.00   0.50    0.33    --   49.37  57.00  90.00  116
 42  \w     33.00  71.00   0.50    0.33    --   49.37  62.00 -22.62   76
 43  \w     29.00  54.00   0.50    0.33    --   54.00  82.00  32.81   50
 44  \w     30.00  57.00   0.50    0.33    --   54.00  80.00 -19.10   54
 45  \w     31.00  59.00   0.50    0.33    --   54.00  80.00 -98.28   56
 46  \w     28.00  54.00   0.50    0.33    --   54.00  83.00-157.46   52
 47  \w     38.00  63.00   0.50    0.33    --   62.00  79.00-118.61   50
 48  \w     17.00  42.00   0.50    0.33    --   46.00  89.00  71.45   50
 49  \w     32.00  59.00   0.50    0.33    --   58.00  83.00 134.66   54
 50  \w     38.00  64.00   0.50    1.02    --  110.00 -57.00 -60.00   52
 51  \w     41.00  67.00   0.50    1.02    --  110.00 -57.00 -30.00   52
 52  \w     39.00  66.00   0.50    1.02    --  110.00 -57.00 -90.00   54
 53  \w     40.00 109.00   0.50    1.02    --  110.00 -99.00-120.00  138
 54  \w     66.00 103.00   0.50    1.02    --  110.00 -99.00 -30.00   74
 55  \w     48.00  87.00   0.50    1.02    --  110.00 -99.00 -90.00   78
 56  \w     43.00  87.00   0.50    1.02    --  110.00 -99.00-180.00   88
 57  \w     62.00 121.00   0.50    0.33    --   49.37-178.00 -90.00  118
 58  \w     40.00 118.00   0.50    1.02    --  110.00-125.00 120.00  156
 59  \w     80.00 108.00   0.50    1.02    --  110.00 -99.00 150.00   56
 60  \w     40.00  80.00   0.50    1.02    --  110.00 -99.00 120.00   80
 61  \w     46.00  76.00   0.50    1.02    --  110.00 -99.00 150.00   60
 62  \w    -61.00 -34.00   0.50    0.33    --  -49.87 -57.00 -90.00   54
 63  \w    -67.00 -42.00   0.50    0.33    --  -49.87 -19.00-120.00   50
 64  \w    -65.00 -37.00   0.50    0.33    --  -49.87 -38.00-180.00   56
 65  \w    -72.00 -46.00   0.50    1.02    --  -70.00 -77.00-180.00   52
 66  \w    -71.00 -46.00   0.50    1.02    --  -70.00 -77.00-150.00   50
 67  \w   -113.00 -73.00   0.50    0.33    --  -49.87 -19.00-120.00   80
 68  \w   -115.00 -86.00   0.50    0.33    --  -49.87 -38.00-180.00   58
 69  \w    -74.00 -46.00   0.50    1.02    --  -70.00 -78.00 -11.99   56
 70  \w    -72.00 -47.00   0.50    1.02    --  -70.00 -77.00   7.01   50
 71  \w    -79.00 -48.00   0.50    1.02    --  -70.00 -77.00  90.00   62
 72  \w    -74.00 -49.00   0.50    1.02    --  -70.00 -77.00 120.00   50
 73  \w    -73.00 -48.00   0.50    1.02    --  -70.00 -74.00 161.28   50
 74  \w    -84.00 -45.00   0.50    1.02    --  -70.00 -79.00  71.95   78
 75  \w    -77.00 -48.00   0.50    1.02    --  -70.00 -80.00  63.37   58
 76  \w   -136.00 -91.00   0.50    1.02    --  -70.00 -74.00 161.28   90
 77  \w    -91.00  -9.00   0.50    1.02    --  -70.00  79.00  71.00  164
 78  \w   -121.00 -74.00   0.50    0.33    --  -49.87 178.00 120.00   94
;
_diffrn_measurement_device 'four-circle diffractometer'
_diffrn_measurement_device_type 'XtaLAB Synergy, Dualflex, Pilatus 300K'
_diffrn_measurement_method '\w scans'
_diffrn_orient_matrix_type 'CrysAlisPro convention (1999,Acta A55,543-557)'
_diffrn_orient_matrix_UB_11 0.0106740000
_diffrn_orient_matrix_UB_12 0.0941846000
_diffrn_orient_matrix_UB_13 0.1086668000
_diffrn_orient_matrix_UB_21 0.1450955000
_diffrn_orient_matrix_UB_22 -0.0228990000
_diffrn_orient_matrix_UB_23 0.0170233000
_diffrn_orient_matrix_UB_31 0.0161225000
_diffrn_orient_matrix_UB_32 0.1429382000
_diffrn_orient_matrix_UB_33 -0.0688417000
_diffrn_radiation_monochromator mirror
_diffrn_radiation_probe x-ray
_diffrn_radiation_type CuK\a
_diffrn_radiation_wavelength 1.54184
_diffrn_reflns_av_R_equivalents 0.0579
_diffrn_reflns_av_unetI/netI 0.0252
_diffrn_reflns_Laue_measured_fraction_full 1.000
_diffrn_reflns_Laue_measured_fraction_max 0.993
_diffrn_reflns_limit_h_max 13
_diffrn_reflns_limit_h_min -13
_diffrn_reflns_limit_k_max 11
_diffrn_reflns_limit_k_min -10
_diffrn_reflns_limit_l_max 15
_diffrn_reflns_limit_l_min -14
_diffrn_reflns_number 26703
_diffrn_reflns_point_group_measured_fraction_full 1.000
_diffrn_reflns_point_group_measured_fraction_max 0.993
_diffrn_reflns_theta_full 67.684
_diffrn_reflns_theta_max 79.412
_diffrn_reflns_theta_min 4.200
_diffrn_source 'micro-focus sealed X-ray tube'
_diffrn_source_type 'PhotonJet (Cu) X-ray Source'
_exptl_absorpt_coefficient_mu 0.514
_exptl_absorpt_correction_T_max 1.000
_exptl_absorpt_correction_T_min 0.797
_exptl_absorpt_correction_type gaussian
_exptl_absorpt_process_details
;
CrysAlisPro 1.171.40.42a (Rigaku Oxford Diffraction, 2019)
Numerical absorption correction based on gaussian integration over
			a multifaceted crystal model
Empirical absorption correction using spherical harmonics,
 implemented in SCALE3 ABSPACK scaling algorithm.
;
_exptl_crystal_colour 'clear colourless'
_exptl_crystal_colour_lustre clear
_exptl_crystal_colour_primary colourless
_exptl_crystal_density_diffrn 1.189
_exptl_crystal_description plate
_exptl_crystal_F_000 440
_exptl_crystal_size_max 0.147
_exptl_crystal_size_mid 0.096
_exptl_crystal_size_min 0.034
_refine_diff_density_max 0.306
_refine_diff_density_min -0.227
_refine_diff_density_rms 0.046
_refine_ls_extinction_method none
_refine_ls_goodness_of_fit_ref 1.075
_refine_ls_hydrogen_treatment mixed
_refine_ls_matrix_type full
_refine_ls_number_parameters 139
_refine_ls_number_reflns 2432
_refine_ls_number_restraints 1
_refine_ls_restrained_S_all 1.075
_refine_ls_R_factor_all 0.0449
_refine_ls_R_factor_gt 0.0411
_refine_ls_shift/su_max 0.000
_refine_ls_shift/su_mean 0.000
_refine_ls_structure_factor_coef Fsqd
_refine_ls_weighting_details 'w=1/[\s^2^(Fo^2^)+(0.0641P)^2^+0.3261P] where P=(Fo^2^+2Fc^2^)/3'
_refine_ls_weighting_scheme calc
_refine_ls_wR_factor_gt 0.1157
_refine_ls_wR_factor_ref 0.1190
_reflns_Friedel_coverage 0.000
_reflns_number_gt 2194
_reflns_number_total 2432
_reflns_threshold_expression 'I > 2\s(I)'
_cod_data_source_file cs0c00393_si_005.cif
_cod_data_source_block bm230819_1_1
_cod_depositor_comments 'Adding full bibliography for 4517528--4517534.cif.'
_cod_database_code 4517534
_shelx_shelxl_version_number 2018/3
_chemical_oxdiff_formula C14H19N
_shelx_space_group_comment
;
The symmetry employed for this shelxl refinement is uniquely defined
by the following loop, which should always be used as a source of
symmetry information in preference to the above space-group names.
They are only intended as comments.
;
_diffrn_oxdiff_digest_frames
;
019e0aa0d3d6e07ee313b441c5258dd9d906268b90c
;
_reflns_odcompleteness_completeness 100.00
_reflns_odcompleteness_iscentric 1
_reflns_odcompleteness_theta 66.97
_olex2_refinement_description
;
1. Fixed Uiso
 At 1.2 times of:
  All C(H) groups, All C(H,H) groups, All N(H) groups
2. Restrained distances
 N1-H1
 0.93 with sigma of 0.02
3.a Secondary CH2 refined with riding coordinates:
 C1(H1A,H1B), C3(H3B,H3A), C6(H6A,H6B), C7(H7A,H7B), C8(H8A,H8B), C9(H9A,H9B),
 C10(H10A,H10B)
3.b Aromatic/amide H refined with riding coordinates:
 C11(H11), C12(H12), C13(H13), C14(H14)
;
_olex2_date_sample_data_collection 2019-08-20
_olex2_date_sample_submission 2019-08-14
_olex2_submission_original_sample_id bm230819_1_1
_olex2_submission_special_instructions 'No special instructions were received'
_oxdiff_exptl_absorpt_empirical_details
;
Empirical correction (ABSPACK) includes:
- Absorption correction using spherical harmonics
- Frame scaling
- Detector area scaling
;
_oxdiff_exptl_absorpt_empirical_full_max 2.001
_oxdiff_exptl_absorpt_empirical_full_min 0.768

loop_
_space_group_symop_operation_xyz
'x, y, z'
'-x, y+1/2, -z+1/2'
'-x, -y, -z'
'x, -y-1/2, z-1/2'

loop_
_atom_site_label
_atom_site_type_symbol
_atom_site_fract_x
_atom_site_fract_y
_atom_site_fract_z
_atom_site_U_iso_or_equiv
_atom_site_adp_type
_atom_site_occupancy
_atom_site_site_symmetry_order
_atom_site_calc_flag
_atom_site_refinement_flags_posn
_atom_site_refinement_flags_adp
_atom_site_refinement_flags_occupancy
_atom_site_disorder_assembly
_atom_site_disorder_group
N1 N 0.37171(8) 0.55295(11) 0.64322(8) 0.0217(2) Uani 1 1 d D . . . .
H1 H 0.3722(13) 0.4749(14) 0.6904(11) 0.026 Uiso 1 1 d DR . . . .
C1 C 0.28075(10) 0.54701(12) 0.54074(9) 0.0191(2) Uani 1 1 d . . . . .
H1A H 0.197398 0.512549 0.559343 0.023 Uiso 1 1 calc R . . . .
H1B H 0.310324 0.474135 0.487542 0.023 Uiso 1 1 calc R . . . .
C2 C 0.26587(9) 0.70188(12) 0.48493(8) 0.0169(2) Uani 1 1 d . . . . .
C3 C 0.39799(9) 0.74822(12) 0.45821(9) 0.0183(2) Uani 1 1 d . . . . .
H3B H 0.421113 0.684703 0.396255 0.022 Uiso 1 1 calc R . . . .
H3A H 0.394610 0.853507 0.431819 0.022 Uiso 1 1 calc R . . . .
C4 C 0.49973(10) 0.73388(12) 0.55876(9) 0.0179(2) Uani 1 1 d . . . . .
C5 C 0.48373(10) 0.63150(12) 0.64515(9) 0.0189(2) Uani 1 1 d . . . . .
C6 C 0.21490(10) 0.81804(12) 0.56272(9) 0.0181(2) Uani 1 1 d . . . . .
H6A H 0.269877 0.818071 0.636247 0.022 Uiso 1 1 calc R . . . .
H6B H 0.219641 0.918959 0.529132 0.022 Uiso 1 1 calc R . . . .
C7 C 0.07774(10) 0.78737(12) 0.58224(9) 0.0196(2) Uani 1 1 d . . . . .
H7A H 0.048413 0.868649 0.628833 0.024 Uiso 1 1 calc R . . . .
H7B H 0.074106 0.691952 0.623908 0.024 Uiso 1 1 calc R . . . .
C8 C -0.01052(10) 0.77772(13) 0.47040(9) 0.0222(3) Uani 1 1 d . . . . .
H8A H -0.096919 0.749600 0.485295 0.027 Uiso 1 1 calc R . . . .
H8B H -0.015799 0.877305 0.433574 0.027 Uiso 1 1 calc R . . . .
C9 C 0.03685(10) 0.66264(13) 0.39134(9) 0.0217(3) Uani 1 1 d . . . . .
H9A H -0.017596 0.666110 0.317584 0.026 Uiso 1 1 calc R . . . .
H9B H 0.030099 0.560958 0.423145 0.026 Uiso 1 1 calc R . . . .
C10 C 0.17502(10) 0.69251(13) 0.37408(9) 0.0194(2) Uani 1 1 d . . . . .
H10A H 0.179095 0.787895 0.332441 0.023 Uiso 1 1 calc R . . . .
H10B H 0.203918 0.611373 0.327120 0.023 Uiso 1 1 calc R . . . .
C11 C 0.61179(10) 0.81666(12) 0.56648(9) 0.0210(2) Uani 1 1 d . . . . .
H11 H 0.622499 0.887042 0.508949 0.025 Uiso 1 1 calc R . . . .
C12 C 0.70859(10) 0.79922(13) 0.65613(10) 0.0242(3) Uani 1 1 d . . . . .
H12 H 0.784244 0.856854 0.659735 0.029 Uiso 1 1 calc R . . . .
C13 C 0.69274(10) 0.69623(14) 0.74015(10) 0.0247(3) Uani 1 1 d . . . . .
H13 H 0.758402 0.682511 0.801319 0.030 Uiso 1 1 calc R . . . .
C14 C 0.58170(10) 0.61332(13) 0.73531(9) 0.0224(3) Uani 1 1 d . . . . .
H14 H 0.571722 0.543593 0.793455 0.027 Uiso 1 1 calc R . . . .

loop_
_atom_site_aniso_label
_atom_site_aniso_U_11
_atom_site_aniso_U_22
_atom_site_aniso_U_33
_atom_site_aniso_U_23
_atom_site_aniso_U_13
_atom_site_aniso_U_12
N1 0.0188(5) 0.0220(5) 0.0237(5) 0.0077(4) 0.0004(4) -0.0022(3)
C1 0.0163(5) 0.0178(5) 0.0232(5) -0.0007(4) 0.0027(4) -0.0011(4)
C2 0.0149(5) 0.0177(5) 0.0180(5) 0.0000(4) 0.0020(4) -0.0008(4)
C3 0.0165(5) 0.0190(5) 0.0198(5) 0.0012(4) 0.0041(4) -0.0008(4)
C4 0.0157(5) 0.0174(5) 0.0210(5) -0.0026(4) 0.0038(4) 0.0013(4)
C5 0.0163(5) 0.0184(5) 0.0224(5) -0.0019(4) 0.0040(4) 0.0021(4)
C6 0.0175(5) 0.0180(5) 0.0188(5) -0.0007(4) 0.0021(4) -0.0007(4)
C7 0.0183(5) 0.0219(5) 0.0190(5) -0.0014(4) 0.0040(4) 0.0005(4)
C8 0.0151(5) 0.0284(6) 0.0226(5) 0.0001(4) 0.0014(4) 0.0018(4)
C9 0.0173(5) 0.0277(6) 0.0197(5) -0.0017(4) 0.0007(4) -0.0020(4)
C10 0.0177(5) 0.0239(6) 0.0165(5) -0.0011(4) 0.0026(4) -0.0005(4)
C11 0.0189(5) 0.0193(5) 0.0256(5) -0.0031(4) 0.0058(4) -0.0012(4)
C12 0.0160(5) 0.0256(6) 0.0309(6) -0.0086(5) 0.0030(4) -0.0025(4)
C13 0.0191(5) 0.0296(6) 0.0241(5) -0.0075(4) -0.0015(4) 0.0041(4)
C14 0.0210(5) 0.0246(6) 0.0216(5) 0.0000(4) 0.0027(4) 0.0047(4)

loop_
_atom_type_symbol
_atom_type_description
_atom_type_scat_dispersion_real
_atom_type_scat_dispersion_imag
_atom_type_scat_source
C C 0.0181 0.0091 'International Tables Vol C Tables 4.2.6.8 and 6.1.1.4'
H H 0.0000 0.0000 'International Tables Vol C Tables 4.2.6.8 and 6.1.1.4'
N N 0.0311 0.0180 'International Tables Vol C Tables 4.2.6.8 and 6.1.1.4'

loop_
_exptl_crystal_face_index_h
_exptl_crystal_face_index_k
_exptl_crystal_face_index_l
_exptl_crystal_face_perp_dist
-1 0 0 0.0145
1 0 0 0.0200
0 1 -1 0.0579
2 -5 -3 0.0371
-2 -4 6 0.0574
-4 -4 -3 0.0366
-2 2 -7 0.0719
0 -4 5 0.0544
-6 3 3 0.0390
-1 -5 4 0.0486
1 5 -4 0.0560
2 3 -6 0.0686
0 5 4 0.0512
-1 0 8 0.0729
5 3 3 0.0348
4 -1 6 0.0551
5 -1 4 0.0390
6 2 1 0.0253
7 0 1 0.0216
-6 -1 5 0.0567

loop_
_geom_angle_atom_site_label_1
_geom_angle_atom_site_label_2
_geom_angle_atom_site_label_3
_geom_angle
_geom_angle_site_symmetry_1
_geom_angle_site_symmetry_3
_geom_angle_publ_flag
C1 N1 H1 116.7(9) . . ?
C5 N1 H1 116.9(9) . . ?
C5 N1 C1 120.43(9) . . ?
N1 C1 H1A 109.5 . . ?
N1 C1 H1B 109.5 . . ?
N1 C1 C2 110.64(8) . . ?
H1A C1 H1B 108.1 . . ?
C2 C1 H1A 109.5 . . ?
C2 C1 H1B 109.5 . . ?
C1 C2 C3 106.79(8) . . ?
C1 C2 C6 111.52(8) . . ?
C1 C2 C10 110.14(8) . . ?
C3 C2 C6 110.43(8) . . ?
C10 C2 C3 108.72(8) . . ?
C10 C2 C6 109.19(8) . . ?
C2 C3 H3B 109.0 . . ?
C2 C3 H3A 109.0 . . ?
H3B C3 H3A 107.8 . . ?
C4 C3 C2 112.77(8) . . ?
C4 C3 H3B 109.0 . . ?
C4 C3 H3A 109.0 . . ?
C5 C4 C3 119.80(9) . . ?
C11 C4 C3 121.44(9) . . ?
C11 C4 C5 118.73(10) . . ?
N1 C5 C4 120.38(9) . . ?
N1 C5 C14 120.23(10) . . ?
C14 C5 C4 119.36(10) . . ?
C2 C6 H6A 109.0 . . ?
C2 C6 H6B 109.0 . . ?
H6A C6 H6B 107.8 . . ?
C7 C6 C2 112.98(8) . . ?
C7 C6 H6A 109.0 . . ?
C7 C6 H6B 109.0 . . ?
C6 C7 H7A 109.4 . . ?
C6 C7 H7B 109.4 . . ?
C6 C7 C8 111.16(8) . . ?
H7A C7 H7B 108.0 . . ?
C8 C7 H7A 109.4 . . ?
C8 C7 H7B 109.4 . . ?
C7 C8 H8A 109.3 . . ?
C7 C8 H8B 109.3 . . ?
H8A C8 H8B 108.0 . . ?
C9 C8 C7 111.49(8) . . ?
C9 C8 H8A 109.3 . . ?
C9 C8 H8B 109.3 . . ?
C8 C9 H9A 109.3 . . ?
C8 C9 H9B 109.3 . . ?
C8 C9 C10 111.53(9) . . ?
H9A C9 H9B 108.0 . . ?
C10 C9 H9A 109.3 . . ?
C10 C9 H9B 109.3 . . ?
C2 C10 H10A 108.9 . . ?
C2 C10 H10B 108.9 . . ?
C9 C10 C2 113.32(8) . . ?
C9 C10 H10A 108.9 . . ?
C9 C10 H10B 108.9 . . ?
H10A C10 H10B 107.7 . . ?
C4 C11 H11 119.0 . . ?
C4 C11 C12 121.90(10) . . ?
C12 C11 H11 119.0 . . ?
C11 C12 H12 120.5 . . ?
C13 C12 C11 118.96(10) . . ?
C13 C12 H12 120.5 . . ?
C12 C13 H13 119.8 . . ?
C14 C13 C12 120.43(10) . . ?
C14 C13 H13 119.8 . . ?
C5 C14 H14 119.7 . . ?
C13 C14 C5 120.61(10) . . ?
C13 C14 H14 119.7 . . ?

loop_
_geom_bond_atom_site_label_1
_geom_bond_atom_site_label_2
_geom_bond_distance
_geom_bond_site_symmetry_2
_geom_bond_publ_flag
N1 H1 0.896(12) . ?
N1 C1 1.4588(13) . ?
N1 C5 1.3782(14) . ?
C1 H1A 0.9900 . ?
C1 H1B 0.9900 . ?
C1 C2 1.5337(14) . ?
C2 C3 1.5367(14) . ?
C2 C6 1.5389(14) . ?
C2 C10 1.5365(13) . ?
C3 H3B 0.9900 . ?
C3 H3A 0.9900 . ?
C3 C4 1.5130(14) . ?
C4 C5 1.4070(15) . ?
C4 C11 1.3932(15) . ?
C5 C14 1.4061(14) . ?
C6 H6A 0.9900 . ?
C6 H6B 0.9900 . ?
C6 C7 1.5302(14) . ?
C7 H7A 0.9900 . ?
C7 H7B 0.9900 . ?
C7 C8 1.5321(14) . ?
C8 H8A 0.9900 . ?
C8 H8B 0.9900 . ?
C8 C9 1.5264(15) . ?
C9 H9A 0.9900 . ?
C9 H9B 0.9900 . ?
C9 C10 1.5321(14) . ?
C10 H10A 0.9900 . ?
C10 H10B 0.9900 . ?
C11 H11 0.9500 . ?
C11 C12 1.3933(15) . ?
C12 H12 0.9500 . ?
C12 C13 1.3891(17) . ?
C13 H13 0.9500 . ?
C13 C14 1.3868(16) . ?
C14 H14 0.9500 . ?

loop_
_exptl_oxdiff_crystal_face_indexfrac_h
_exptl_oxdiff_crystal_face_indexfrac_k
_exptl_oxdiff_crystal_face_indexfrac_l
_exptl_oxdiff_crystal_face_x
_exptl_oxdiff_crystal_face_y
_exptl_oxdiff_crystal_face_z
-0.9999 0.0002 0.0001 -0.0106 -0.1451 -0.0161
0.9999 -0.0002 -0.0001 0.0106 0.1451 0.0161
0.0001 0.9996 -1.0014 -0.0147 -0.0399 0.2118
1.5932 -5.1287 -3.3371 -0.8287 0.2918 -0.4777
-1.8033 -3.9386 5.5491 0.2128 -0.0770 -0.9741
-4.3525 -3.6947 -2.7464 -0.6929 -0.5937 -0.4092
-2.0736 2.0430 -6.5178 -0.5380 -0.4586 0.7073
-0.3738 -4.2937 5.2109 0.1579 0.1328 -0.9785
-5.8710 2.7596 2.5464 0.4740 -0.8717 0.1245
-1.1958 -4.8098 4.2587 -0.0030 0.0091 -1.0000
0.8167 4.9327 -4.0558 0.0326 -0.0635 0.9975
2.2347 3.4429 -6.0066 -0.3046 0.1432 0.9417
0.1181 4.8710 4.1456 0.9105 -0.0238 0.4128
-1.0353 0.1129 7.7726 0.8442 -0.0205 -0.5356
4.8603 3.2802 2.5617 0.6392 0.6737 0.3709
3.7281 -0.6186 5.8714 0.6196 0.6550 -0.4325
5.3023 -0.8773 3.9893 0.4075 0.8573 -0.3145
6.1048 2.0419 1.4167 0.4114 0.8631 0.2928
6.5355 0.0341 1.4696 0.2327 0.9725 0.0091
-5.5147 -0.5010 5.4006 0.4808 -0.6968 -0.5323
